data_4123895
loop_
_publ_author_name
'Zhang, Qi'
'Yin, Xue-Song'
'Chen, Kai'
'Zhang, Shuo-Qing'
'Shi, Bing-Feng'

_publ_section_title
;
 Stereoselective Synthesis of Chiral \b-Fluoro \a-Amino Acids via
 Pd(II)-Catalyzed Fluorination of Unactivated Methylene C(sp(3))-H Bonds:
 Scope and Mechanistic Studies.
;
_journal_issue 25
_journal_name_full 'Journal of the American Chemical Society'
_journal_page_first 8219
_journal_page_last 8226
_journal_paper_doi 10.1021/jacs.5b03989
_journal_volume 137
_journal_year 2015
_chemical_absolute_configuration unk
_chemical_formula_moiety 'C30 H26 N4 O3 Pd, C H Cl3 '
_chemical_formula_sum 'C31 H27 Cl3 N4 O3 Pd'
_chemical_formula_weight 716.32
_chemical_name_systematic
; 
 ? 
;
_space_group_IT_number 19
_symmetry_cell_setting orthorhombic
_symmetry_space_group_name_Hall 'P 2ac 2ab'
_symmetry_space_group_name_H-M 'P 21 21 21'
_atom_sites_solution_hydrogens geom
_atom_sites_solution_primary direct
_atom_sites_solution_secondary difmap
_audit_creation_method SHELXL-97
_cell_angle_alpha 90.00
_cell_angle_beta 90.00
_cell_angle_gamma 90.00
_cell_formula_units_Z 4
_cell_length_a 9.9867(4)
_cell_length_b 15.5125(5)
_cell_length_c 20.0463(7)
_cell_measurement_reflns_used 7530
_cell_measurement_temperature 170(2)
_cell_measurement_theta_max 29.4961
_cell_measurement_theta_min 2.8102
_cell_volume 3105.55(19)
_computing_cell_refinement 'CrysAlis PRO (Agilent Technologies, 2011)'
_computing_data_collection 'CrysAlis PRO'
_computing_data_reduction 'CrysAlis PRO'
_computing_molecular_graphics 'OLEX2 (Dolomanov et al., 2009)'
_computing_publication_material OLEX2
_computing_structure_refinement 'SHELXL-97 (Sheldrick, 2008)'
_computing_structure_solution 'SHELXS-97 (Sheldrick, 2008)'
_diffrn_ambient_temperature 170(2)
_diffrn_detector_area_resol_mean 10.3592
_diffrn_measured_fraction_theta_full 0.998
_diffrn_measured_fraction_theta_max 0.998
_diffrn_measurement_device_type 'Xcalibur, Atlas, Gemini ultra'
_diffrn_measurement_method '\w scans'
_diffrn_radiation_monochromator graphite
_diffrn_radiation_source 'fine-focus sealed tube'
_diffrn_radiation_type MoK\a
_diffrn_radiation_wavelength 0.71073
_diffrn_reflns_av_R_equivalents 0.0447
_diffrn_reflns_av_sigmaI/netI 0.0286
_diffrn_reflns_limit_h_max 11
_diffrn_reflns_limit_h_min -12
_diffrn_reflns_limit_k_max 17
_diffrn_reflns_limit_k_min -18
_diffrn_reflns_limit_l_max 24
_diffrn_reflns_limit_l_min -18
_diffrn_reflns_number 19650
_diffrn_reflns_theta_full 25.35
_diffrn_reflns_theta_max 25.35
_diffrn_reflns_theta_min 2.82
_exptl_absorpt_coefficient_mu 0.894
_exptl_absorpt_correction_T_max 0.8207
_exptl_absorpt_correction_T_min 0.7629
_exptl_absorpt_correction_type multi-scan
_exptl_absorpt_process_details
;
CrysAlis PRO (Agilent Technologies, 2011) 
;
_exptl_crystal_colour colorless
_exptl_crystal_density_diffrn 1.532
_exptl_crystal_density_method 'not measured'
_exptl_crystal_description block
_exptl_crystal_F_000 1448
_exptl_crystal_size_max 0.32
_exptl_crystal_size_mid 0.26
_exptl_crystal_size_min 0.23
_refine_diff_density_max 0.406
_refine_diff_density_min -0.297
_refine_diff_density_rms 0.055
_refine_ls_abs_structure_details 'Flack H D (1983), Acta Cryst. A39, 876-881'
_refine_ls_abs_structure_Flack 0(10)
_refine_ls_extinction_method none
_refine_ls_goodness_of_fit_ref 1.038
_refine_ls_hydrogen_treatment constr
_refine_ls_matrix_type full
_refine_ls_number_parameters 381
_refine_ls_number_reflns 3197
_refine_ls_number_restraints 0
_refine_ls_restrained_S_all 1.038
_refine_ls_R_factor_all 0.0274
_refine_ls_R_factor_gt 0.0234
_refine_ls_shift/su_max 0.002
_refine_ls_shift/su_mean 0.000
_refine_ls_structure_factor_coef Fsqd
_refine_ls_weighting_details 'calc w=1/[\s^2^(Fo^2^)+(0.0219P)^2^+1.6697P] where P=(Fo^2^+2Fc^2^)/3'
_refine_ls_weighting_scheme calc
_refine_ls_wR_factor_gt 0.0509
_refine_ls_wR_factor_ref 0.0527
_reflns_number_gt 2989
_reflns_number_total 3197
_reflns_threshold_expression >2sigma(I)
_cod_data_source_file ja5b03989_si_011.cif
_cod_data_source_block 131119_phe_pd_py
_cod_original_cell_volume 3105.53(18)
_cod_database_code 4123895

loop_
_symmetry_equiv_pos_as_xyz
'x, y, z'
'-x+1/2, -y, z+1/2'
'x+1/2, -y+1/2, -z'
'-x, y+1/2, -z+1/2'

loop_
_atom_site_label
_atom_site_type_symbol
_atom_site_fract_x
_atom_site_fract_y
_atom_site_fract_z
_atom_site_U_iso_or_equiv
_atom_site_adp_type
_atom_site_occupancy
_atom_site_symmetry_multiplicity
_atom_site_calc_flag
_atom_site_refinement_flags
Pd1 Pd 0.28432(3) 0.169955(16) 0.799932(13) 0.02083(8) Uani 1 1 d .
Cl1 Cl 0.39345(13) 0.25411(8) 0.59132(7) 0.0575(4) Uani 1 1 d .
Cl2 Cl 0.66695(13) 0.29785(9) 0.55964(6) 0.0579(4) Uani 1 1 d .
Cl3 Cl 0.60657(14) 0.21275(7) 0.68386(6) 0.0531(3) Uani 1 1 d .
O1 O 0.4709(3) -0.06147(16) 0.78084(13) 0.0309(6) Uani 1 1 d .
O2 O 0.5662(3) -0.04270(17) 0.97779(14) 0.0317(7) Uani 1 1 d .
O3 O 0.7059(3) 0.09442(16) 0.78881(12) 0.0341(6) Uani 1 1 d .
N1 N 0.1539(3) 0.1671(2) 0.71933(14) 0.0269(7) Uani 1 1 d .
N2 N 0.3304(3) 0.05529(19) 0.76544(15) 0.0244(7) Uani 1 1 d .
N3 N 0.6023(3) 0.03065(19) 0.87959(15) 0.0226(7) Uani 1 1 d .
N4 N 0.2415(3) 0.29144(17) 0.83454(14) 0.0216(7) Uani 1 1 d .
C1 C 0.0684(4) 0.2294(2) 0.7010(2) 0.0352(9) Uani 1 1 d .
H1 H 0.0572 0.2775 0.7298 0.042 Uiso 1 1 calc R
C2 C -0.0035(5) 0.2273(3) 0.6428(2) 0.0420(11) Uani 1 1 d .
H2 H -0.0630 0.2728 0.6315 0.050 Uiso 1 1 calc R
C3 C 0.0128(4) 0.1571(3) 0.6011(2) 0.0388(10) Uani 1 1 d .
H3 H -0.0347 0.1535 0.5602 0.047 Uiso 1 1 calc R
C4 C 0.0993(4) 0.0923(3) 0.6202(2) 0.0342(10) Uani 1 1 d .
H4 H 0.1104 0.0433 0.5923 0.041 Uiso 1 1 calc R
C5 C 0.1701(4) 0.0977(2) 0.67935(18) 0.0264(9) Uani 1 1 d .
C6 C 0.2677(4) 0.0269(2) 0.70202(19) 0.0261(8) Uani 1 1 d .
C7 C 0.3744(4) 0.0134(3) 0.6484(2) 0.0356(10) Uani 1 1 d .
H7A H 0.4274 0.0662 0.6435 0.053 Uiso 1 1 calc R
H7B H 0.3310 -0.0003 0.6059 0.053 Uiso 1 1 calc R
H7C H 0.4332 -0.0342 0.6615 0.053 Uiso 1 1 calc R
C8 C 0.1884(4) -0.0573(2) 0.71331(19) 0.0314(9) Uani 1 1 d .
H8A H 0.2499 -0.1030 0.7275 0.047 Uiso 1 1 calc R
H8B H 0.1443 -0.0743 0.6717 0.047 Uiso 1 1 calc R
H8C H 0.1207 -0.0480 0.7480 0.047 Uiso 1 1 calc R
C9 C 0.4224(4) 0.0097(2) 0.7969(2) 0.0239(8) Uani 1 1 d .
C10 C 0.4623(4) 0.0518(2) 0.86306(19) 0.0219(8) Uani 1 1 d .
H10 H 0.4057 0.0243 0.8983 0.026 Uiso 1 1 calc R
C11 C 0.4345(4) 0.1493(2) 0.86679(18) 0.0232(8) Uani 1 1 d .
H11 H 0.5159 0.1797 0.8499 0.028 Uiso 1 1 calc R
C12 C 0.6412(4) -0.0160(2) 0.93536(19) 0.0251(9) Uani 1 1 d .
C13 C 0.7114(4) 0.0535(2) 0.84004(18) 0.0261(8) Uani 1 1 d .
C14 C 0.8321(4) 0.0178(2) 0.8742(2) 0.0261(9) Uani 1 1 d .
C15 C 0.7913(4) -0.0244(2) 0.93119(18) 0.0249(8) Uani 1 1 d .
C16 C 0.8797(4) -0.0639(3) 0.9730(2) 0.0370(10) Uani 1 1 d .
H16 H 0.8506 -0.0928 1.0122 0.044 Uiso 1 1 calc R
C17 C 1.0154(5) -0.0601(3) 0.9557(2) 0.0420(11) Uani 1 1 d .
H17 H 1.0799 -0.0875 0.9833 0.050 Uiso 1 1 calc R
C18 C 1.0571(5) -0.0171(3) 0.8991(2) 0.0414(11) Uani 1 1 d .
H18 H 1.1498 -0.0153 0.8885 0.050 Uiso 1 1 calc R
C19 C 0.9659(5) 0.0234(3) 0.8573(2) 0.0342(10) Uani 1 1 d .
H19 H 0.9943 0.0537 0.8186 0.041 Uiso 1 1 calc R
C20 C 0.4048(3) 0.1838(2) 0.93471(18) 0.0221(8) Uani 1 1 d .
C21 C 0.3241(4) 0.1420(2) 0.98118(19) 0.0270(9) Uani 1 1 d .
H21 H 0.2909 0.0861 0.9712 0.032 Uiso 1 1 calc R
C22 C 0.2912(4) 0.1796(3) 1.04132(18) 0.0352(9) Uani 1 1 d .
H22 H 0.2363 0.1494 1.0721 0.042 Uiso 1 1 calc R
C23 C 0.3376(4) 0.2611(3) 1.0571(2) 0.0394(11) Uani 1 1 d .
H23 H 0.3148 0.2871 1.0984 0.047 Uiso 1 1 calc R
C24 C 0.4177(4) 0.3043(3) 1.0118(2) 0.0365(10) Uani 1 1 d .
H24 H 0.4500 0.3603 1.0220 0.044 Uiso 1 1 calc R
C25 C 0.4508(4) 0.2661(2) 0.9520(2) 0.0288(9) Uani 1 1 d .
H25 H 0.5064 0.2965 0.9216 0.035 Uiso 1 1 calc R
C26 C 0.1603(4) 0.3035(2) 0.88684(19) 0.0267(9) Uani 1 1 d .
H26 H 0.1204 0.2546 0.9074 0.032 Uiso 1 1 calc R
C27 C 0.1324(4) 0.3841(3) 0.9118(2) 0.0337(10) Uani 1 1 d .
H27 H 0.0746 0.3905 0.9491 0.040 Uiso 1 1 calc R
C28 C 0.1886(4) 0.4546(3) 0.8824(2) 0.0355(10) Uani 1 1 d .
H28 H 0.1706 0.5108 0.8990 0.043 Uiso 1 1 calc R
C29 C 0.2711(5) 0.4432(2) 0.8289(2) 0.0345(9) Uani 1 1 d .
H29 H 0.3110 0.4916 0.8077 0.041 Uiso 1 1 calc R
C30 C 0.2962(4) 0.3608(2) 0.80574(19) 0.0291(8) Uani 1 1 d .
H30 H 0.3537 0.3533 0.7684 0.035 Uiso 1 1 calc R
C31 C 0.5490(4) 0.2864(3) 0.6244(2) 0.0353(10) Uani 1 1 d .
H31 H 0.5372 0.3437 0.6466 0.042 Uiso 1 1 calc R

loop_
_atom_site_aniso_label
_atom_site_aniso_U_11
_atom_site_aniso_U_22
_atom_site_aniso_U_33
_atom_site_aniso_U_23
_atom_site_aniso_U_13
_atom_site_aniso_U_12
Pd1 0.02281(13) 0.01985(12) 0.01984(13) -0.00275(11) -0.00171(13) 0.00084(12)
Cl1 0.0454(7) 0.0495(7) 0.0775(9) 0.0187(6) -0.0158(7) -0.0122(6)
Cl2 0.0448(7) 0.0786(9) 0.0503(8) 0.0192(6) 0.0052(6) 0.0066(6)
Cl3 0.0668(8) 0.0436(6) 0.0490(8) 0.0163(5) -0.0156(6) -0.0062(6)
O1 0.0364(15) 0.0230(13) 0.0332(16) -0.0044(11) 0.0014(12) 0.0061(12)
O2 0.0348(16) 0.0325(15) 0.0278(16) 0.0043(13) 0.0030(14) -0.0037(13)
O3 0.0385(16) 0.0369(14) 0.0269(15) 0.0081(12) 0.0049(15) 0.0051(14)
N1 0.0275(16) 0.0282(15) 0.0250(16) -0.0015(14) -0.0023(13) 0.0018(16)
N2 0.0283(18) 0.0209(15) 0.0240(17) -0.0057(13) -0.0016(14) 0.0003(14)
N3 0.0219(17) 0.0231(16) 0.0229(18) 0.0008(13) 0.0024(14) 0.0039(13)
N4 0.0218(18) 0.0214(14) 0.0215(15) -0.0011(12) -0.0029(13) 0.0010(12)
C1 0.039(2) 0.031(2) 0.035(2) -0.003(2) -0.007(2) 0.0063(18)
C2 0.043(3) 0.041(2) 0.042(3) 0.005(2) -0.015(2) 0.005(2)
C3 0.041(3) 0.046(3) 0.029(2) 0.001(2) -0.012(2) -0.006(2)
C4 0.041(2) 0.035(2) 0.027(2) -0.0039(18) -0.007(2) -0.009(2)
C5 0.027(2) 0.029(2) 0.023(2) -0.0013(15) 0.0002(16) -0.0082(16)
C6 0.032(2) 0.0258(17) 0.0209(17) -0.0065(15) -0.002(2) -0.0048(16)
C7 0.042(3) 0.035(2) 0.029(2) -0.0035(17) 0.002(2) -0.003(2)
C8 0.037(2) 0.0281(18) 0.030(2) -0.0060(16) 0.0029(18) -0.0051(17)
C9 0.0279(19) 0.0210(17) 0.0227(19) 0.0005(16) 0.0040(19) 0.0011(15)
C10 0.0189(18) 0.0212(18) 0.026(2) 0.0000(15) -0.0005(16) 0.0033(16)
C11 0.0212(19) 0.0238(19) 0.025(2) -0.0043(14) -0.0013(16) -0.0001(15)
C12 0.033(2) 0.0191(18) 0.023(2) -0.0042(15) -0.0024(19) 0.0000(17)
C13 0.032(2) 0.0220(17) 0.024(2) -0.0039(15) -0.002(2) 0.005(2)
C14 0.028(2) 0.0250(19) 0.025(2) -0.0062(16) -0.0011(17) 0.0033(16)
C15 0.026(2) 0.0237(18) 0.024(2) -0.0041(15) -0.001(2) 0.0018(18)
C16 0.043(3) 0.035(2) 0.032(2) -0.0007(19) -0.007(2) 0.005(2)
C17 0.035(3) 0.044(3) 0.046(3) -0.008(2) -0.013(2) 0.011(2)
C18 0.027(2) 0.051(3) 0.046(3) -0.015(2) -0.002(2) 0.005(2)
C19 0.034(2) 0.035(2) 0.033(3) -0.0084(18) 0.002(2) 0.0014(19)
C20 0.0158(17) 0.0232(18) 0.027(2) -0.0023(15) -0.0077(16) 0.0051(15)
C21 0.026(2) 0.0281(19) 0.027(2) -0.0045(16) -0.0040(17) 0.0053(15)
C22 0.035(2) 0.044(2) 0.027(2) 0.0007(18) 0.0014(19) 0.016(2)
C23 0.044(3) 0.044(2) 0.030(2) -0.013(2) -0.008(2) 0.020(2)
C24 0.036(2) 0.032(2) 0.042(3) -0.0152(19) -0.014(2) 0.0071(18)
C25 0.024(2) 0.029(2) 0.034(2) -0.0053(17) -0.0080(18) 0.0015(17)
C26 0.0218(19) 0.0279(19) 0.030(2) 0.0023(16) 0.0030(17) -0.0004(16)
C27 0.028(2) 0.041(2) 0.032(2) -0.0096(18) 0.0054(19) 0.0051(19)
C28 0.033(3) 0.029(2) 0.044(3) -0.0120(18) -0.005(2) 0.0071(18)
C29 0.041(2) 0.0258(19) 0.037(2) 0.0050(16) 0.001(2) -0.003(2)
C30 0.035(2) 0.0272(17) 0.0248(19) 0.0030(16) 0.008(2) -0.0023(17)
C31 0.041(3) 0.031(2) 0.034(2) 0.0021(18) -0.002(2) -0.002(2)

loop_
_atom_type_symbol
_atom_type_description
_atom_type_scat_dispersion_real
_atom_type_scat_dispersion_imag
_atom_type_scat_source
C C 0.0033 0.0016 'International Tables Vol C Tables 4.2.6.8 and 6.1.1.4'
H H 0.0000 0.0000 'International Tables Vol C Tables 4.2.6.8 and 6.1.1.4'
Cl Cl 0.1484 0.1585 'International Tables Vol C Tables 4.2.6.8 and 6.1.1.4'
N N 0.0061 0.0033 'International Tables Vol C Tables 4.2.6.8 and 6.1.1.4'
O O 0.0106 0.0060 'International Tables Vol C Tables 4.2.6.8 and 6.1.1.4'
Pd Pd -0.9988 1.0072 'International Tables Vol C Tables 4.2.6.8 and 6.1.1.4'

loop_
_geom_angle_atom_site_label_1
_geom_angle_atom_site_label_2
_geom_angle_atom_site_label_3
_geom_angle
N2 Pd1 C11 85.21(13)
N2 Pd1 N4 178.16(13)
C11 Pd1 N4 94.33(12)
N2 Pd1 N1 81.59(13)
C11 Pd1 N1 166.14(13)
N4 Pd1 N1 98.73(12)
C1 N1 C5 119.2(3)
C1 N1 Pd1 126.7(3)
C5 N1 Pd1 113.8(2)
C9 N2 C6 123.0(3)
C9 N2 Pd1 118.7(2)
C6 N2 Pd1 118.2(2)
C12 N3 C13 111.8(3)
C12 N3 C10 124.3(3)
C13 N3 C10 123.9(3)
C30 N4 C26 118.2(3)
C30 N4 Pd1 120.5(2)
C26 N4 Pd1 121.3(2)
N1 C1 C2 123.4(4)
N1 C1 H1 118.3
C2 C1 H1 118.3
C1 C2 C3 118.2(4)
C1 C2 H2 120.9
C3 C2 H2 120.9
C4 C3 C2 118.7(4)
C4 C3 H3 120.6
C2 C3 H3 120.6
C3 C4 C5 120.9(4)
C3 C4 H4 119.5
C5 C4 H4 119.5
N1 C5 C4 119.7(4)
N1 C5 C6 118.0(3)
C4 C5 C6 122.3(3)
N2 C6 C7 110.4(3)
N2 C6 C5 108.0(3)
C7 C6 C5 109.4(3)
N2 C6 C8 110.0(3)
C7 C6 C8 110.2(3)
C5 C6 C8 108.8(3)
C6 C7 H7A 109.5
C6 C7 H7B 109.5
H7A C7 H7B 109.5
C6 C7 H7C 109.5
H7A C7 H7C 109.5
H7B C7 H7C 109.5
C6 C8 H8A 109.5
C6 C8 H8B 109.5
H8A C8 H8B 109.5
C6 C8 H8C 109.5
H8A C8 H8C 109.5
H8B C8 H8C 109.5
O1 C9 N2 128.3(4)
O1 C9 C10 120.0(3)
N2 C9 C10 111.5(3)
N3 C10 C9 110.3(3)
N3 C10 C11 112.3(3)
C9 C10 C11 114.5(3)
N3 C10 H10 106.4
C9 C10 H10 106.4
C11 C10 H10 106.4
C20 C11 C10 115.7(3)
C20 C11 Pd1 113.4(2)
C10 C11 Pd1 104.8(2)
C20 C11 H11 107.5
C10 C11 H11 107.5
Pd1 C11 H11 107.5
O2 C12 N3 125.0(4)
O2 C12 C15 128.8(4)
N3 C12 C15 106.2(3)
O3 C13 N3 125.6(4)
O3 C13 C14 128.4(4)
N3 C13 C14 106.0(3)
C15 C14 C19 121.3(4)
C15 C14 C13 108.5(4)
C19 C14 C13 130.1(4)
C16 C15 C14 122.2(4)
C16 C15 C12 130.4(4)
C14 C15 C12 107.4(4)
C15 C16 C17 117.0(4)
C15 C16 H16 121.5
C17 C16 H16 121.5
C18 C17 C16 121.1(4)
C18 C17 H17 119.4
C16 C17 H17 119.4
C17 C18 C19 121.1(4)
C17 C18 H18 119.4
C19 C18 H18 119.4
C14 C19 C18 117.2(4)
C14 C19 H19 121.4
C18 C19 H19 121.4
C21 C20 C25 116.7(3)
C21 C20 C11 123.9(3)
C25 C20 C11 119.2(3)
C22 C21 C20 121.7(4)
C22 C21 H21 119.1
C20 C21 H21 119.1
C21 C22 C23 120.4(4)
C21 C22 H22 119.8
C23 C22 H22 119.8
C24 C23 C22 119.1(4)
C24 C23 H23 120.4
C22 C23 H23 120.4
C25 C24 C23 120.1(4)
C25 C24 H24 119.9
C23 C24 H24 119.9
C24 C25 C20 121.9(4)
C24 C25 H25 119.1
C20 C25 H25 119.1
N4 C26 C27 122.3(3)
N4 C26 H26 118.8
C27 C26 H26 118.8
C28 C27 C26 119.2(4)
C28 C27 H27 120.4
C26 C27 H27 120.4
C27 C28 C29 119.0(4)
C27 C28 H28 120.5
C29 C28 H28 120.5
C28 C29 C30 119.5(4)
C28 C29 H29 120.2
C30 C29 H29 120.2
N4 C30 C29 121.7(4)
N4 C30 H30 119.2
C29 C30 H30 119.2
Cl3 C31 Cl1 111.1(2)
Cl3 C31 Cl2 110.4(2)
Cl1 C31 Cl2 109.9(2)
Cl3 C31 H31 108.5
Cl1 C31 H31 108.5
Cl2 C31 H31 108.5

loop_
_geom_bond_atom_site_label_1
_geom_bond_atom_site_label_2
_geom_bond_distance
Pd1 N2 1.963(3)
Pd1 C11 2.037(4)
Pd1 N4 2.053(3)
Pd1 N1 2.076(3)
Cl1 C31 1.762(4)
Cl2 C31 1.762(4)
Cl3 C31 1.748(4)
O1 C9 1.248(4)
O2 C12 1.207(5)
O3 C13 1.208(4)
N1 C1 1.341(5)
N1 C5 1.353(5)
N2 C9 1.320(5)
N2 C6 1.484(5)
N3 C12 1.387(5)
N3 C13 1.393(5)
N3 C10 1.474(5)
N4 C30 1.338(4)
N4 C26 1.339(5)
C1 C2 1.369(6)
C1 H1 0.9500
C2 C3 1.383(6)
C2 H2 0.9500
C3 C4 1.379(6)
C3 H3 0.9500
C4 C5 1.383(5)
C4 H4 0.9500
C5 C6 1.537(5)
C6 C7 1.528(5)
C6 C8 1.544(5)
C7 H7A 0.9800
C7 H7B 0.9800
C7 H7C 0.9800
C8 H8A 0.9800
C8 H8B 0.9800
C8 H8C 0.9800
C9 C10 1.530(5)
C10 C11 1.539(5)
C10 H10 1.0000
C11 C20 1.493(5)
C11 H11 1.0000
C12 C15 1.507(6)
C13 C14 1.493(5)
C14 C15 1.378(5)
C14 C19 1.381(6)
C15 C16 1.364(6)
C16 C17 1.400(6)
C16 H16 0.9500
C17 C18 1.380(7)
C17 H17 0.9500
C18 C19 1.389(6)
C18 H18 0.9500
C19 H19 0.9500
C20 C21 1.392(5)
C20 C25 1.401(5)
C21 C22 1.379(5)
C21 H21 0.9500
C22 C23 1.382(6)
C22 H22 0.9500
C23 C24 1.382(6)
C23 H23 0.9500
C24 C25 1.378(6)
C24 H24 0.9500
C25 H25 0.9500
C26 C27 1.375(5)
C26 H26 0.9500
C27 C28 1.363(6)
C27 H27 0.9500
C28 C29 1.365(6)
C28 H28 0.9500
C29 C30 1.383(5)
C29 H29 0.9500
C30 H30 0.9500
C31 H31 1.0000
